data_7024936
loop_
_publ_author_name
'Herringer, Susan N.'
'Longendyke, Alyssa J.'
'Turnbull, Mark M.'
'Landee, Christopher P.'
'Wikaira, Jan L.'
'Jameson, Geoffrey B.'
'Telfer, Shane G.'

_publ_section_title
;
 Synthesis, structure, and magnetic properties of
 bis(monosubstituted-pyrazine)dihalocopper(II).
;
_journal_issue 11
_journal_name_full 'Dalton transactions (Cambridge, England : 2003)'
_journal_page_first 2785
_journal_page_last 2797
_journal_paper_doi 10.1039/b922824a
_journal_volume 39
_journal_year 2010
_chemical_formula_sum 'C8 H6 Br2 Cl2 Cu N4'
_chemical_formula_weight 452.43
_chemical_name_common 'bis(chloropyrazine)dibromocopper (ii)'
_chemical_name_systematic
;
bis(chloropyrazine)dibromocopper (II)
;
_space_group_IT_number 14
_symmetry_cell_setting monoclinic
_symmetry_space_group_name_Hall '-P 2yn'
_symmetry_space_group_name_H-M 'P 1 21/n 1'
_atom_sites_solution_hydrogens geom
_atom_sites_solution_primary direct
_atom_sites_solution_secondary difmap
_audit_creation_method SHELXL-97
_cell_angle_alpha 90.00
_cell_angle_beta 96.495(3)
_cell_angle_gamma 90.00
_cell_formula_units_Z 2
_cell_length_a 3.8740(2)
_cell_length_b 10.0112(5)
_cell_length_c 16.1150(8)
_cell_measurement_reflns_used 9426
_cell_measurement_temperature 130(2)
_cell_measurement_theta_max 33.46
_cell_measurement_theta_min 2.40
_cell_volume 620.98(5)
_computing_cell_refinement 'Bruker SAINT'
_computing_data_collection 'Bruker APEX2'
_computing_data_reduction 'Bruker SAINT'
_computing_molecular_graphics 'Bruker SHELXTL'
_computing_publication_material 'Bruker SHELXTL'
_computing_structure_refinement 'SHELXL-97 (Sheldrick, 1997)'
_computing_structure_solution 'SHELXS-97 (Sheldrick, 1990)'
_diffrn_ambient_temperature 130(2)
_diffrn_measured_fraction_theta_full 0.896
_diffrn_measured_fraction_theta_max 0.896
_diffrn_measurement_device_type 'Bruker APEX-II CCD'
_diffrn_measurement_method '\f and \w scans'
_diffrn_radiation_monochromator graphite
_diffrn_radiation_source 'fine-focus sealed tube'
_diffrn_radiation_type MoK\a
_diffrn_radiation_wavelength 0.71073
_diffrn_reflns_av_R_equivalents 0.0353
_diffrn_reflns_av_sigmaI/netI 0.0234
_diffrn_reflns_limit_h_max 5
_diffrn_reflns_limit_h_min -5
_diffrn_reflns_limit_k_max 15
_diffrn_reflns_limit_k_min -15
_diffrn_reflns_limit_l_max 24
_diffrn_reflns_limit_l_min -25
_diffrn_reflns_number 16527
_diffrn_reflns_theta_full 34.49
_diffrn_reflns_theta_max 34.49
_diffrn_reflns_theta_min 2.40
_diffrn_standards_number 0
_exptl_absorpt_coefficient_mu 8.603
_exptl_absorpt_correction_T_max 0.6263
_exptl_absorpt_correction_T_min 0.0823
_exptl_absorpt_correction_type empirical
_exptl_absorpt_process_details SADABS
_exptl_crystal_colour gold
_exptl_crystal_density_diffrn 2.420
_exptl_crystal_density_method 'not measured'
_exptl_crystal_description needle
_exptl_crystal_F_000 430
_exptl_crystal_size_max 0.58
_exptl_crystal_size_mid 0.10
_exptl_crystal_size_min 0.06
_refine_diff_density_max 1.102
_refine_diff_density_min -0.978
_refine_diff_density_rms 0.167
_refine_ls_extinction_method none
_refine_ls_goodness_of_fit_ref 1.145
_refine_ls_hydrogen_treatment noref
_refine_ls_matrix_type full
_refine_ls_number_parameters 79
_refine_ls_number_reflns 2349
_refine_ls_number_restraints 0
_refine_ls_restrained_S_all 1.145
_refine_ls_R_factor_all 0.0383
_refine_ls_R_factor_gt 0.0311
_refine_ls_shift/su_max 0.001
_refine_ls_shift/su_mean 0.000
_refine_ls_structure_factor_coef Fsqd
_refine_ls_weighting_details 'calc w=1/[\s^2^(Fo^2^)+(0.0295P)^2^+1.4306P] where P=(Fo^2^+2Fc^2^)/3'
_refine_ls_weighting_scheme calc
_refine_ls_wR_factor_gt 0.0727
_refine_ls_wR_factor_ref 0.0753
_reflns_number_gt 2075
_reflns_number_total 2349
_reflns_threshold_expression >2sigma(I)
_cod_data_source_file b922824a.txt
_cod_data_source_block snhf
_cod_depositor_comments
;
The following automatic conversions were performed:

'_symmetry_cell_setting' value 'Monoclinic' changed to 'monoclinic'
according to /home/saulius/struct/CIF-dictionaries/cif_core.dic
dictionary named 'cif_core.dic' version 2.4.2 from 2011-04-26.

Automatic conversion script
Id: cif_fix_values 1891 2012-01-12 08:04:46Z andrius 
;
_cod_original_sg_symbol_H-M P2(1)/n
_cod_database_code 7024936

loop_
_symmetry_equiv_pos_as_xyz
'x, y, z'
'-x+1/2, y+1/2, -z+1/2'
'-x, -y, -z'
'x-1/2, -y-1/2, z-1/2'

loop_
_atom_site_label
_atom_site_type_symbol
_atom_site_fract_x
_atom_site_fract_y
_atom_site_fract_z
_atom_site_U_iso_or_equiv
_atom_site_adp_type
_atom_site_occupancy
_atom_site_symmetry_multiplicity
_atom_site_calc_flag
_atom_site_refinement_flags
Cu1 Cu 0.5000 0.5000 0.0000 0.01551(10) Uani 1 2 d S
Br1 Br 0.15571(6) 0.36902(2) 0.085739(15) 0.01525(7) Uani 1 1 d .
N1 N 0.6004(7) 0.8520(2) 0.20618(15) 0.0209(4) Uani 1 1 d .
C2 C 0.4591(7) 0.8701(2) 0.12874(17) 0.0160(4) Uani 1 1 d .
C3 C 0.4304(7) 0.7708(2) 0.06804(15) 0.0156(4) Uani 1 1 d .
H3 H 0.3344 0.7909 0.0126 0.019 Uiso 1 1 calc R
N4 N 0.5391(6) 0.6467(2) 0.08828(13) 0.0151(4) Uani 1 1 d .
C5 C 0.6755(7) 0.6240(2) 0.16754(17) 0.0187(5) Uani 1 1 d .
H5 H 0.7498 0.5366 0.1841 0.022 Uiso 1 1 calc R
C6 C 0.7084(8) 0.7273(3) 0.22529(17) 0.0219(5) Uani 1 1 d .
H6 H 0.8113 0.7090 0.2804 0.026 Uiso 1 1 calc R
Cl1 Cl 0.30254(19) 1.02806(6) 0.10266(5) 0.02333(14) Uani 1 1 d .

loop_
_atom_site_aniso_label
_atom_site_aniso_U_11
_atom_site_aniso_U_22
_atom_site_aniso_U_33
_atom_site_aniso_U_23
_atom_site_aniso_U_13
_atom_site_aniso_U_12
Cu1 0.0248(2) 0.00741(17) 0.0152(2) -0.00264(14) 0.00654(16) -0.00314(14)
Br1 0.01813(12) 0.01087(11) 0.01713(12) 0.00097(8) 0.00366(8) -0.00045(8)
N1 0.0294(12) 0.0129(9) 0.0195(11) -0.0033(8) -0.0010(9) 0.0020(8)
C2 0.0187(10) 0.0088(9) 0.0203(11) -0.0013(8) 0.0008(8) 0.0007(8)
C3 0.0215(11) 0.0104(9) 0.0148(10) 0.0001(8) 0.0014(8) -0.0011(8)
N4 0.0218(10) 0.0089(8) 0.0151(9) -0.0010(7) 0.0037(7) -0.0010(7)
C5 0.0257(12) 0.0116(10) 0.0189(12) 0.0005(8) 0.0025(9) 0.0025(9)
C6 0.0314(13) 0.0156(11) 0.0172(11) -0.0006(9) -0.0032(10) 0.0031(10)
Cl1 0.0310(3) 0.0096(2) 0.0285(3) -0.0013(2) -0.0006(3) 0.0046(2)

loop_
_atom_type_symbol
_atom_type_description
_atom_type_scat_dispersion_real
_atom_type_scat_dispersion_imag
_atom_type_scat_source
C C 0.0033 0.0016 'International Tables Vol C Tables 4.2.6.8 and 6.1.1.4'
H H 0.0000 0.0000 'International Tables Vol C Tables 4.2.6.8 and 6.1.1.4'
N N 0.0061 0.0033 'International Tables Vol C Tables 4.2.6.8 and 6.1.1.4'
Cl Cl 0.1484 0.1585 'International Tables Vol C Tables 4.2.6.8 and 6.1.1.4'
Cu Cu 0.3201 1.2651 'International Tables Vol C Tables 4.2.6.8 and 6.1.1.4'
Br Br -0.2901 2.4595 'International Tables Vol C Tables 4.2.6.8 and 6.1.1.4'

loop_
_geom_angle_atom_site_label_1
_geom_angle_atom_site_label_2
_geom_angle_atom_site_label_3
_geom_angle
_geom_angle_site_symmetry_1
_geom_angle_site_symmetry_3
N4 Cu1 N4 180.00(12) . 3_665
N4 Cu1 Br1 90.33(6) . 3_665
N4 Cu1 Br1 89.67(6) 3_665 3_665
N4 Cu1 Br1 89.67(6) . .
N4 Cu1 Br1 90.33(6) 3_665 .
Br1 Cu1 Br1 180.0 3_665 .
N4 Cu1 Br1 90.08(6) . 1_655
N4 Cu1 Br1 89.92(6) 3_665 1_655
Br1 Cu1 Br1 90.405(8) 3_665 1_655
Br1 Cu1 Br1 89.595(8) . 1_655
Cu1 Br1 Cu1 89.595(8) . 1_455
C2 N1 C6 115.5(2) . .
N1 C2 C3 124.1(2) . .
N1 C2 Cl1 116.92(19) . .
C3 C2 Cl1 119.0(2) . .
N4 C3 C2 119.6(2) . .
C3 N4 C5 117.8(2) . .
C3 N4 Cu1 120.11(17) . .
C5 N4 Cu1 122.06(17) . .
N4 C5 C6 120.5(2) . .
N1 C6 C5 122.5(2) . .

loop_
_geom_bond_atom_site_label_1
_geom_bond_atom_site_label_2
_geom_bond_distance
_geom_bond_site_symmetry_2
Cu1 N4 2.039(2) .
Cu1 N4 2.039(2) 3_665
Cu1 Br1 2.4134(2) 3_665
Cu1 Br1 2.4134(2) .
Cu1 Br1 3.0475(3) 1_655
Br1 Cu1 3.0475(3) 1_455
N1 C2 1.317(3) .
N1 C6 1.341(3) .
C2 C3 1.390(3) .
C2 Cl1 1.729(2) .
C3 N4 1.340(3) .
N4 C5 1.345(3) .
C5 C6 1.387(4) .

loop_
_geom_torsion_atom_site_label_1
_geom_torsion_atom_site_label_2
_geom_torsion_atom_site_label_3
_geom_torsion_atom_site_label_4
_geom_torsion
_geom_torsion_site_symmetry_1
_geom_torsion_site_symmetry_4
N4 Cu1 Br1 Cu1 89.92(6) . 1_455
N4 Cu1 Br1 Cu1 -90.08(6) 3_665 1_455
Br1 Cu1 Br1 Cu1 158(100) 3_665 1_455
Br1 Cu1 Br1 Cu1 180.0 1_655 1_455
C6 N1 C2 C3 -2.4(4) . .
C6 N1 C2 Cl1 177.8(2) . .
N1 C2 C3 N4 2.6(4) . .
Cl1 C2 C3 N4 -177.5(2) . .
C2 C3 N4 C5 -0.5(4) . .
C2 C3 N4 Cu1 -179.88(19) . .
N4 Cu1 N4 C3 100(100) 3_665 .
Br1 Cu1 N4 C3 57.31(19) 3_665 .
Br1 Cu1 N4 C3 -122.69(19) . .
Br1 Cu1 N4 C3 147.72(19) 1_655 .
N4 Cu1 N4 C5 -80(100) 3_665 .
Br1 Cu1 N4 C5 -122.0(2) 3_665 .
Br1 Cu1 N4 C5 58.0(2) . .
Br1 Cu1 N4 C5 -31.6(2) 1_655 .
C3 N4 C5 C6 -1.5(4) . .
Cu1 N4 C5 C6 177.9(2) . .
C2 N1 C6 C5 0.3(4) . .
N4 C5 C6 N1 1.7(5) . .
